data_7214954
loop_
_publ_author_name
'Gao, Jia-Zhen'
'Yang, Jin'
'Liu, Ying-Ying'
'Ma, Jian-Fang'

_publ_section_title
;
 Ten new coordination polymers based on
 3-carboxy-1-(4&#x2032;-carboxybenzyl)-2-oxidopyridinium and different
 N-donor ligands: syntheses, structures, and photoluminescent properties
;
_journal_issue 23
_journal_name_full CrystEngComm
_journal_page_first 8173
_journal_paper_doi 10.1039/c2ce25953b
_journal_volume 14
_journal_year 2012
_chemical_formula_moiety 'C20 H22 N3 O7 Zn'
_chemical_formula_sum 'C20 H22 N3 O7 Zn'
_chemical_formula_weight 481.78
_chemical_name_systematic
;
?
;
_space_group_IT_number 2
_symmetry_cell_setting triclinic
_symmetry_space_group_name_Hall '-P 1'
_symmetry_space_group_name_H-M 'P -1'
_atom_sites_solution_hydrogens geom
_atom_sites_solution_primary direct
_atom_sites_solution_secondary difmap
_audit_creation_method SHELXL-97
_cell_angle_alpha 65.261(5)
_cell_angle_beta 74.349(5)
_cell_angle_gamma 83.501(5)
_cell_formula_units_Z 2
_cell_length_a 7.6224(5)
_cell_length_b 11.3078(6)
_cell_length_c 13.4989(6)
_cell_measurement_reflns_used 2276
_cell_measurement_temperature 293(2)
_cell_measurement_theta_max 29.2141
_cell_measurement_theta_min 2.8744
_cell_volume 1017.54(11)
_computing_cell_refinement CrysAlis
_computing_data_collection 'CrysAlis (Oxford Diffraction, 2006)'
_computing_data_reduction CrysAlis
_computing_structure_refinement 'SHELXL-97 (Sheldrick, 2008)'
_computing_structure_solution 'SHELXL-97 (Sheldrick, 2008)'
_diffrn_ambient_temperature 293(2)
_diffrn_detector_area_resol_mean 10.0
_diffrn_measured_fraction_theta_full 0.993
_diffrn_measured_fraction_theta_max 0.993
_diffrn_measurement_device_type 'Oxford Diffraction Gemini R Ultra'
_diffrn_measurement_method '\w scan'
_diffrn_radiation_monochromator graphite
_diffrn_radiation_source 'fine-focus sealed tube'
_diffrn_radiation_type MoK\a
_diffrn_radiation_wavelength 0.71073
_diffrn_reflns_av_R_equivalents 0.0410
_diffrn_reflns_av_sigmaI/netI 0.0639
_diffrn_reflns_limit_h_max 8
_diffrn_reflns_limit_h_min -9
_diffrn_reflns_limit_k_max 13
_diffrn_reflns_limit_k_min -13
_diffrn_reflns_limit_l_max 13
_diffrn_reflns_limit_l_min -16
_diffrn_reflns_number 6107
_diffrn_reflns_theta_full 25.02
_diffrn_reflns_theta_max 25.02
_diffrn_reflns_theta_min 2.88
_exptl_absorpt_coefficient_mu 1.256
_exptl_absorpt_correction_T_max 0.8847
_exptl_absorpt_correction_T_min 0.7696
_exptl_absorpt_correction_type multi-scan
_exptl_absorpt_process_details
;
CrysAlis (Oxford Diffraction, 2006)
;
_exptl_crystal_colour colorless
_exptl_crystal_density_diffrn 1.572
_exptl_crystal_density_method 'not measured'
_exptl_crystal_description block
_exptl_crystal_F_000 498
_exptl_crystal_size_max 0.22
_exptl_crystal_size_mid 0.11
_exptl_crystal_size_min 0.10
_refine_diff_density_max 0.747
_refine_diff_density_min -0.754
_refine_diff_density_rms 0.079
_refine_ls_extinction_method none
_refine_ls_goodness_of_fit_ref 1.045
_refine_ls_hydrogen_treatment constr
_refine_ls_matrix_type full
_refine_ls_number_parameters 280
_refine_ls_number_reflns 3557
_refine_ls_number_restraints 12
_refine_ls_restrained_S_all 1.052
_refine_ls_R_factor_all 0.0732
_refine_ls_R_factor_gt 0.0555
_refine_ls_shift/su_max 0.000
_refine_ls_shift/su_mean 0.000
_refine_ls_structure_factor_coef Fsqd
_refine_ls_weighting_details 'calc w=1/[\s^2^(Fo^2^)+(0.0723P)^2^+0.3521P] where P=(Fo^2^+2Fc^2^)/3'
_refine_ls_weighting_scheme calc
_refine_ls_wR_factor_gt 0.1315
_refine_ls_wR_factor_ref 0.1460
_reflns_number_gt 2830
_reflns_number_total 3557
_reflns_threshold_expression >2\s(I)
_cod_data_source_file c2ce25953b.txt
_cod_data_source_block Compound-3
_cod_depositor_comments
;
The following automatic conversions were performed:

'_symmetry_cell_setting' value 'Triclinic' changed to 'triclinic'
according to
/usr/data/users/saulius/automatic-downloads/retrospective/RSC/lib/dictionaries/cif_core.dic
dictionary named 'cif_core.dic' version 2.4.2 from 2011-04-26.

Automatic conversion script
Id: cif_fix_values 2281 2013-09-26 08:29:07Z andrius 
;
_cod_original_cell_volume 1017.54(10)
_cod_original_sg_symbol_Hall '-p 1'
_cod_original_sg_symbol_H-M p-1
_cod_database_code 7214954

loop_
_symmetry_equiv_pos_as_xyz
'x, y, z'
'-x, -y, -z'

loop_
_atom_site_label
_atom_site_type_symbol
_atom_site_fract_x
_atom_site_fract_y
_atom_site_fract_z
_atom_site_U_iso_or_equiv
_atom_site_adp_type
_atom_site_occupancy
_atom_site_symmetry_multiplicity
_atom_site_calc_flag
_atom_site_refinement_flags
Zn1 Zn 0.34116(7) 0.38360(5) 0.77166(4) 0.0405(2) Uani 1 1 d .
C14 C 0.2705(6) 0.5950(4) 0.8491(4) 0.0384(10) Uani 1 1 d .
C12 C 0.2773(5) 0.4958(4) 0.9650(3) 0.0351(9) Uani 1 1 d .
C11 C 0.2186(6) 0.5338(4) 1.0531(4) 0.0448(11) Uani 1 1 d .
H11 H 0.1706 0.6170 1.0394 0.054 Uiso 1 1 calc R
C10 C 0.2289(7) 0.4512(5) 1.1625(4) 0.0520(13) Uani 1 1 d .
H10 H 0.1883 0.4789 1.2208 0.062 Uiso 1 1 calc R
C9 C 0.2988(6) 0.3305(5) 1.1824(4) 0.0464(11) Uani 1 1 d .
H9 H 0.3084 0.2751 1.2546 0.056 Uiso 1 1 calc R
C13 C 0.3480(5) 0.3665(4) 0.9877(3) 0.0337(9) Uani 1 1 d .
C8 C 0.4208(6) 0.1542(4) 1.1227(4) 0.0412(10) Uani 1 1 d .
H8B H 0.4578 0.1205 1.1929 0.049 Uiso 1 1 calc R
H8A H 0.5267 0.1539 1.0637 0.049 Uiso 1 1 calc R
C5 C 0.2754(6) 0.0659(4) 1.1322(3) 0.0358(9) Uani 1 1 d .
C6 C 0.3273(6) -0.0560(4) 1.1322(4) 0.0398(10) Uani 1 1 d .
H6 H 0.4501 -0.0783 1.1197 0.048 Uiso 1 1 calc R
C7 C 0.1983(6) -0.1448(4) 1.1505(4) 0.0413(10) Uani 1 1 d .
H7 H 0.2346 -0.2263 1.1510 0.050 Uiso 1 1 calc R
C2 C 0.0138(6) -0.1118(4) 1.1683(3) 0.0359(10) Uani 1 1 d .
C3 C -0.0346(6) 0.0115(4) 1.1636(4) 0.0432(11) Uani 1 1 d .
H3 H -0.1565 0.0360 1.1721 0.052 Uiso 1 1 calc R
C4 C 0.0940(6) 0.0994(4) 1.1464(4) 0.0414(10) Uani 1 1 d .
H4 H 0.0578 0.1815 1.1444 0.050 Uiso 1 1 calc R
C1 C -0.1291(6) -0.2085(4) 1.1962(4) 0.0414(10) Uani 1 1 d .
C15 C 0.6502(6) 0.5262(4) 0.5665(4) 0.0451(11) Uani 1 1 d .
H15 H 0.6223 0.6083 0.5668 0.054 Uiso 1 1 calc R
C16 C 0.7857(6) 0.4996(4) 0.4911(4) 0.0478(12) Uani 1 1 d .
H16 H 0.8674 0.5589 0.4307 0.057 Uiso 1 1 calc R
C17 C 0.6421(6) 0.3201(4) 0.6124(4) 0.0425(11) Uani 1 1 d .
H17 H 0.6087 0.2328 0.6497 0.051 Uiso 1 1 calc R
C18 C 0.8989(7) 0.2931(5) 0.4615(4) 0.0507(12) Uani 1 1 d .
H18A H 1.0240 0.3203 0.4431 0.061 Uiso 1 1 calc R
H18B H 0.8663 0.3132 0.3915 0.061 Uiso 1 1 calc R
C19 C 0.8858(7) 0.1474(5) 0.5301(4) 0.0503(12) Uani 1 1 d .
H19A H 0.7608 0.1198 0.5489 0.060 Uiso 1 1 calc R
H19B H 0.9195 0.1268 0.5999 0.060 Uiso 1 1 calc R
C20 C 1.0091(7) 0.0731(5) 0.4669(4) 0.0534(12) Uani 1 1 d .
H20A H 0.9788 0.0966 0.3956 0.064 Uiso 1 1 calc R
H20B H 1.1346 0.0982 0.4509 0.064 Uiso 1 1 calc R
N1 N 0.3553(5) 0.2895(3) 1.0972(3) 0.0362(8) Uani 1 1 d .
N2 N 0.5595(5) 0.4130(3) 0.6432(3) 0.0418(9) Uani 1 1 d .
N3 N 0.7799(5) 0.3673(3) 0.5207(3) 0.0424(9) Uani 1 1 d .
O5 O 0.2454(5) 0.7091(3) 0.8366(3) 0.0580(9) Uani 1 1 d .
O4 O 0.2954(5) 0.5598(3) 0.7679(3) 0.0498(8) Uani 1 1 d .
O1W O 0.6282(7) 0.8664(5) 0.4271(4) 0.1045(15) Uani 1 1 d U
H1B H 0.5984 0.9521 0.3916 0.157 Uiso 1 1 d R
H1A H 0.6548 0.8418 0.3680 0.157 Uiso 1 1 d R
O3 O 0.4059(4) 0.3153(3) 0.9178(2) 0.0413(7) Uani 1 1 d .
O2W O 0.4419(7) 0.8724(5) 0.6312(4) 0.1033(15) Uani 1 1 d U
H2B H 0.4895 0.8252 0.5897 0.155 Uiso 1 1 d R
H2A H 0.3462 0.8260 0.6840 0.155 Uiso 1 1 d R
O2 O -0.2950(4) -0.1796(3) 1.2208(3) 0.0521(8) Uani 1 1 d .
O1 O -0.0835(4) -0.3203(3) 1.1982(3) 0.0494(8) Uani 1 1 d .

loop_
_atom_site_aniso_label
_atom_site_aniso_U_11
_atom_site_aniso_U_22
_atom_site_aniso_U_33
_atom_site_aniso_U_23
_atom_site_aniso_U_13
_atom_site_aniso_U_12
Zn1 0.0443(3) 0.0344(3) 0.0446(4) -0.0184(3) -0.0096(2) -0.0001(2)
C14 0.036(2) 0.029(2) 0.047(3) -0.014(2) -0.010(2) 0.0028(18)
C12 0.032(2) 0.029(2) 0.042(2) -0.0138(19) -0.0055(19) 0.0009(17)
C11 0.044(3) 0.033(2) 0.054(3) -0.021(2) -0.001(2) -0.001(2)
C10 0.059(3) 0.052(3) 0.043(3) -0.025(2) 0.005(2) -0.008(3)
C9 0.055(3) 0.042(3) 0.038(3) -0.012(2) -0.005(2) -0.013(2)
C13 0.031(2) 0.029(2) 0.041(2) -0.014(2) -0.0081(18) -0.0007(17)
C8 0.046(3) 0.024(2) 0.047(3) -0.0042(19) -0.020(2) 0.0043(19)
C5 0.039(2) 0.029(2) 0.035(2) -0.0070(18) -0.0094(19) -0.0007(18)
C6 0.034(2) 0.029(2) 0.049(3) -0.013(2) -0.009(2) 0.0094(18)
C7 0.043(3) 0.029(2) 0.044(3) -0.011(2) -0.008(2) 0.0080(19)
C2 0.040(2) 0.025(2) 0.040(2) -0.0096(19) -0.0127(19) 0.0006(18)
C3 0.033(2) 0.037(3) 0.053(3) -0.014(2) -0.009(2) 0.0034(19)
C4 0.040(2) 0.025(2) 0.058(3) -0.017(2) -0.013(2) 0.0097(18)
C1 0.049(3) 0.037(3) 0.038(2) -0.014(2) -0.013(2) -0.003(2)
C15 0.051(3) 0.030(2) 0.051(3) -0.011(2) -0.015(2) 0.001(2)
C16 0.045(3) 0.039(3) 0.049(3) -0.008(2) -0.011(2) -0.004(2)
C17 0.046(3) 0.033(2) 0.046(3) -0.015(2) -0.010(2) -0.002(2)
C18 0.051(3) 0.054(3) 0.042(3) -0.021(2) -0.001(2) 0.002(2)
C19 0.058(3) 0.045(3) 0.043(3) -0.017(2) -0.008(2) 0.010(2)
C20 0.055(3) 0.053(3) 0.050(3) -0.024(2) -0.007(2) 0.010(2)
N1 0.041(2) 0.0267(18) 0.039(2) -0.0096(16) -0.0118(16) -0.0014(15)
N2 0.045(2) 0.035(2) 0.044(2) -0.0163(18) -0.0098(17) 0.0010(17)
N3 0.044(2) 0.038(2) 0.038(2) -0.0120(17) -0.0055(17) 0.0004(17)
O5 0.079(2) 0.0274(18) 0.060(2) -0.0174(16) -0.0120(19) 0.0129(16)
O4 0.069(2) 0.0323(17) 0.0497(19) -0.0157(15) -0.0203(17) 0.0042(15)
O1W 0.1078(18) 0.1034(17) 0.1040(17) -0.0457(11) -0.0219(10) -0.0021(10)
O3 0.0510(18) 0.0316(16) 0.0436(17) -0.0185(14) -0.0143(14) 0.0106(14)
O2W 0.1058(18) 0.1014(17) 0.1019(17) -0.0407(11) -0.0240(10) -0.0030(10)
O2 0.0388(18) 0.052(2) 0.068(2) -0.0294(18) -0.0077(16) -0.0038(15)
O1 0.0471(18) 0.0349(18) 0.068(2) -0.0247(16) -0.0090(16) -0.0040(14)

loop_
_atom_type_symbol
_atom_type_description
_atom_type_scat_dispersion_real
_atom_type_scat_dispersion_imag
_atom_type_scat_source
C C 0.0033 0.0016 'International Tables Vol C Tables 4.2.6.8 and 6.1.1.4'
H H 0.0000 0.0000 'International Tables Vol C Tables 4.2.6.8 and 6.1.1.4'
N N 0.0061 0.0033 'International Tables Vol C Tables 4.2.6.8 and 6.1.1.4'
O O 0.0106 0.0060 'International Tables Vol C Tables 4.2.6.8 and 6.1.1.4'
Zn Zn 0.2839 1.4301 'International Tables Vol C Tables 4.2.6.8 and 6.1.1.4'

loop_
_geom_angle_atom_site_label_1
_geom_angle_atom_site_label_2
_geom_angle_atom_site_label_3
_geom_angle
_geom_angle_site_symmetry_1
_geom_angle_site_symmetry_3
O4 Zn1 O3 92.94(12) . .
O4 Zn1 N2 101.50(14) . .
O3 Zn1 N2 112.34(14) . .
O4 Zn1 O1 101.95(13) . 2_557
O3 Zn1 O1 107.23(13) . 2_557
N2 Zn1 O1 132.32(13) . 2_557
O4 Zn1 O2 161.41(13) . 2_557
O3 Zn1 O2 95.01(12) . 2_557
N2 Zn1 O2 90.96(13) . 2_557
O1 Zn1 O2 59.62(12) 2_557 2_557
O4 Zn1 C1 131.85(15) . 2_557
O3 Zn1 C1 101.13(13) . 2_557
N2 Zn1 C1 114.54(14) . 2_557
O1 Zn1 C1 29.91(14) 2_557 2_557
O2 Zn1 C1 29.79(13) 2_557 2_557
O5 C14 O4 122.6(4) . .
O5 C14 C12 117.2(4) . .
O4 C14 C12 120.2(4) . .
C11 C12 C13 118.4(4) . .
C11 C12 C14 117.8(4) . .
C13 C12 C14 123.8(4) . .
C12 C11 C10 122.0(4) . .
C12 C11 H11 119.0 . .
C10 C11 H11 119.0 . .
C9 C10 C11 118.9(4) . .
C9 C10 H10 120.5 . .
C11 C10 H10 120.5 . .
C10 C9 N1 120.4(4) . .
C10 C9 H9 119.8 . .
N1 C9 H9 119.8 . .
O3 C13 N1 116.1(4) . .
O3 C13 C12 126.9(4) . .
N1 C13 C12 117.0(3) . .
N1 C8 C5 112.0(4) . .
N1 C8 H8B 109.2 . .
C5 C8 H8B 109.2 . .
N1 C8 H8A 109.2 . .
C5 C8 H8A 109.2 . .
H8B C8 H8A 107.9 . .
C4 C5 C6 119.0(4) . .
C4 C5 C8 122.5(4) . .
C6 C5 C8 118.5(4) . .
C7 C6 C5 120.8(4) . .
C7 C6 H6 119.6 . .
C5 C6 H6 119.6 . .
C6 C7 C2 120.0(4) . .
C6 C7 H7 120.0 . .
C2 C7 H7 120.0 . .
C3 C2 C7 118.4(4) . .
C3 C2 C1 120.4(4) . .
C7 C2 C1 121.2(4) . .
C4 C3 C2 121.5(4) . .
C4 C3 H3 119.2 . .
C2 C3 H3 119.2 . .
C5 C4 C3 120.3(4) . .
C5 C4 H4 119.9 . .
C3 C4 H4 119.9 . .
O2 C1 O1 120.2(4) . .
O2 C1 C2 119.8(4) . .
O1 C1 C2 120.0(4) . .
O2 C1 Zn1 66.7(2) . 2_557
O1 C1 Zn1 53.7(2) . 2_557
C2 C1 Zn1 172.8(3) . 2_557
C16 C15 N2 109.4(4) . .
C16 C15 H15 125.3 . .
N2 C15 H15 125.3 . .
C15 C16 N3 106.7(4) . .
C15 C16 H16 126.7 . .
N3 C16 H16 126.7 . .
N2 C17 N3 111.6(4) . .
N2 C17 H17 124.2 . .
N3 C17 H17 124.2 . .
N3 C18 C19 112.9(4) . .
N3 C18 H18A 109.0 . .
C19 C18 H18A 109.0 . .
N3 C18 H18B 109.0 . .
C19 C18 H18B 109.0 . .
H18A C18 H18B 107.8 . .
C18 C19 C20 111.8(4) . .
C18 C19 H19A 109.3 . .
C20 C19 H19A 109.3 . .
C18 C19 H19B 109.3 . .
C20 C19 H19B 109.3 . .
H19A C19 H19B 107.9 . .
C20 C20 C19 112.2(5) 2_756 .
C20 C20 H20A 109.2 2_756 .
C19 C20 H20A 109.2 . .
C20 C20 H20B 109.2 2_756 .
C19 C20 H20B 109.2 . .
H20A C20 H20B 107.9 . .
C9 N1 C13 123.2(4) . .
C9 N1 C8 119.2(4) . .
C13 N1 C8 117.5(3) . .
C17 N2 C15 105.6(4) . .
C17 N2 Zn1 123.9(3) . .
C15 N2 Zn1 130.4(3) . .
C17 N3 C16 106.6(4) . .
C17 N3 C18 126.6(4) . .
C16 N3 C18 126.7(4) . .
C14 O4 Zn1 128.1(3) . .
H1B O1W H1A 100.2 . .
C13 O3 Zn1 122.3(3) . .
H2B O2W H2A 105.4 . .
C1 O2 Zn1 83.5(3) . 2_557
C1 O1 Zn1 96.4(3) . 2_557

loop_
_geom_bond_atom_site_label_1
_geom_bond_atom_site_label_2
_geom_bond_distance
_geom_bond_site_symmetry_2
Zn1 O4 1.966(3) .
Zn1 O3 1.974(3) .
Zn1 N2 1.993(4) .
Zn1 O1 2.044(3) 2_557
Zn1 O2 2.328(3) 2_557
Zn1 C1 2.519(4) 2_557
C14 O5 1.229(5) .
C14 O4 1.276(5) .
C14 C12 1.507(6) .
C12 C11 1.378(6) .
C12 C13 1.435(6) .
C11 C10 1.397(7) .
C11 H11 0.9300 .
C10 C9 1.351(7) .
C10 H10 0.9300 .
C9 N1 1.362(6) .
C9 H9 0.9300 .
C13 O3 1.262(5) .
C13 N1 1.379(5) .
C8 N1 1.479(5) .
C8 C5 1.520(6) .
C8 H8B 0.9700 .
C8 H8A 0.9700 .
C5 C4 1.375(6) .
C5 C6 1.391(6) .
C6 C7 1.385(6) .
C6 H6 0.9300 .
C7 C2 1.396(6) .
C7 H7 0.9300 .
C2 C3 1.381(6) .
C2 C1 1.493(6) .
C3 C4 1.380(6) .
C3 H3 0.9300 .
C4 H4 0.9300 .
C1 O2 1.260(5) .
C1 O1 1.264(5) .
C1 Zn1 2.519(4) 2_557
C15 C16 1.347(7) .
C15 N2 1.375(5) .
C15 H15 0.9300 .
C16 N3 1.379(6) .
C16 H16 0.9300 .
C17 N2 1.322(5) .
C17 N3 1.338(5) .
C17 H17 0.9300 .
C18 N3 1.471(6) .
C18 C19 1.514(7) .
C18 H18A 0.9700 .
C18 H18B 0.9700 .
C19 C20 1.518(7) .
C19 H19A 0.9700 .
C19 H19B 0.9700 .
C20 C20 1.517(10) 2_756
C20 H20A 0.9700 .
C20 H20B 0.9700 .
O1W H1B 0.9173 .
O1W H1A 0.9158 .
O2W H2B 0.9106 .
O2W H2A 0.8993 .
O2 Zn1 2.328(3) 2_557
O1 Zn1 2.044(3) 2_557

loop_
_geom_hbond_atom_site_label_D
_geom_hbond_atom_site_label_H
_geom_hbond_atom_site_label_A
_geom_hbond_distance_DH
_geom_hbond_distance_HA
_geom_hbond_distance_DA
_geom_hbond_angle_DHA
_geom_hbond_site_symmetry_A
O1W H1B O2W 0.92 1.88 2.748(7) 157.6 2_676
O1W H1A O2 0.92 2.03 2.938(6) 170.0 1_664
O2W H2B O1W 0.91 2.04 2.764(7) 135.7 .
O2W H2A O5 0.90 1.92 2.728(6) 148.9 .

loop_
_geom_torsion_atom_site_label_1
_geom_torsion_atom_site_label_2
_geom_torsion_atom_site_label_3
_geom_torsion_atom_site_label_4
_geom_torsion
_geom_torsion_site_symmetry_1
_geom_torsion_site_symmetry_4
O5 C14 C12 C11 13.1(6) . .
O4 C14 C12 C11 -168.8(4) . .
O5 C14 C12 C13 -164.3(4) . .
O4 C14 C12 C13 13.8(6) . .
C13 C12 C11 C10 1.1(6) . .
C14 C12 C11 C10 -176.4(4) . .
C12 C11 C10 C9 0.1(7) . .
C11 C10 C9 N1 -1.1(7) . .
C11 C12 C13 O3 179.3(4) . .
C14 C12 C13 O3 -3.3(6) . .
C11 C12 C13 N1 -1.2(5) . .
C14 C12 C13 N1 176.2(3) . .
N1 C8 C5 C4 -16.7(6) . .
N1 C8 C5 C6 166.6(4) . .
C4 C5 C6 C7 -2.5(6) . .
C8 C5 C6 C7 174.3(4) . .
C5 C6 C7 C2 0.6(7) . .
C6 C7 C2 C3 2.0(6) . .
C6 C7 C2 C1 -175.7(4) . .
C7 C2 C3 C4 -2.7(7) . .
C1 C2 C3 C4 175.0(4) . .
C6 C5 C4 C3 1.8(7) . .
C8 C5 C4 C3 -174.8(4) . .
C2 C3 C4 C5 0.8(7) . .
C3 C2 C1 O2 -3.4(6) . .
C7 C2 C1 O2 174.3(4) . .
C3 C2 C1 O1 178.6(4) . .
C7 C2 C1 O1 -3.8(6) . .
C3 C2 C1 Zn1 151(2) . 2_557
C7 C2 C1 Zn1 -32(3) . 2_557
N2 C15 C16 N3 0.1(5) . .
N3 C18 C19 C20 179.7(4) . .
C18 C19 C20 C20 -177.6(5) . 2_756
C10 C9 N1 C13 1.0(6) . .
C10 C9 N1 C8 -176.3(4) . .
O3 C13 N1 C9 179.8(4) . .
C12 C13 N1 C9 0.2(6) . .
O3 C13 N1 C8 -2.9(5) . .
C12 C13 N1 C8 177.5(3) . .
C5 C8 N1 C9 99.7(4) . .
C5 C8 N1 C13 -77.7(5) . .
N3 C17 N2 C15 -0.1(5) . .
N3 C17 N2 Zn1 177.2(3) . .
C16 C15 N2 C17 0.0(5) . .
C16 C15 N2 Zn1 -177.1(3) . .
O4 Zn1 N2 C17 179.8(3) . .
O3 Zn1 N2 C17 81.8(4) . .
O1 Zn1 N2 C17 -62.1(4) 2_557 .
O2 Zn1 N2 C17 -14.0(4) 2_557 .
C1 Zn1 N2 C17 -32.9(4) 2_557 .
O4 Zn1 N2 C15 -3.6(4) . .
O3 Zn1 N2 C15 -101.7(4) . .
O1 Zn1 N2 C15 114.5(4) 2_557 .
O2 Zn1 N2 C15 162.5(4) 2_557 .
C1 Zn1 N2 C15 143.7(4) 2_557 .
N2 C17 N3 C16 0.1(5) . .
N2 C17 N3 C18 -178.5(4) . .
C15 C16 N3 C17 -0.1(5) . .
C15 C16 N3 C18 178.5(4) . .
C19 C18 N3 C17 -15.0(7) . .
C19 C18 N3 C16 166.6(4) . .
O5 C14 O4 Zn1 178.9(3) . .
C12 C14 O4 Zn1 0.9(6) . .
O3 Zn1 O4 C14 -16.4(4) . .
N2 Zn1 O4 C14 -129.9(4) . .
O1 Zn1 O4 C14 91.9(4) 2_557 .
O2 Zn1 O4 C14 98.9(5) 2_557 .
C1 Zn1 O4 C14 91.4(4) 2_557 .
N1 C13 O3 Zn1 160.9(3) . .
C12 C13 O3 Zn1 -19.6(5) . .
O4 Zn1 O3 C13 25.1(3) . .
N2 Zn1 O3 C13 128.8(3) . .
O1 Zn1 O3 C13 -78.4(3) 2_557 .
O2 Zn1 O3 C13 -138.1(3) 2_557 .
C1 Zn1 O3 C13 -108.6(3) 2_557 .
O1 C1 O2 Zn1 -5.4(4) . 2_557
C2 C1 O2 Zn1 176.6(4) . 2_557
O2 C1 O1 Zn1 6.2(5) . 2_557
C2 C1 O1 Zn1 -175.8(3) . 2_557
